data_7211311
loop_
_publ_author_name
'Prasanna, Pitchaimani'
'Perumal, Subbu'
'Men\'endez, J. Carlos'

_publ_section_title
;
 Chemodivergent, multicomponent domino reactions in aqueous media:
 l-proline-catalyzed assembly of densely functionalized
 4H-pyrano[2,3-c]pyrazoles and bispyrazolyl propanoates from simple,
 acyclic starting materials
;
_journal_issue 5
_journal_name_full 'Green Chemistry'
_journal_page_first 1292
_journal_paper_doi 10.1039/c3gc37128j
_journal_volume 15
_journal_year 2013
_chemical_formula_moiety 'C21 H21 N4 O5'
_chemical_formula_sum 'C21 H21 N4 O5'
_chemical_formula_weight 409.42
_chemical_name_systematic
;
?
;
_space_group_IT_number 2
_symmetry_cell_setting triclinic
_symmetry_space_group_name_Hall '-P 1'
_symmetry_space_group_name_H-M 'P -1'
_atom_sites_solution_hydrogens geom
_atom_sites_solution_primary direct
_atom_sites_solution_secondary difmap
_audit_creation_method SHELXL-97
_cell_angle_alpha 91.571(6)
_cell_angle_beta 105.781(6)
_cell_angle_gamma 100.384(6)
_cell_formula_units_Z 2
_cell_length_a 8.1356(9)
_cell_length_b 10.6065(13)
_cell_length_c 12.4620(15)
_cell_measurement_reflns_used 25
_cell_measurement_temperature 296(2)
_cell_measurement_theta_max 25
_cell_measurement_theta_min 2
_cell_volume 1014.5(2)
_computing_cell_refinement 'CAD4 Express (Enraf Nonius, (1994)'
_computing_data_collection 'CAD4 Express (Enraf Nonius, (1994)'
_computing_data_reduction 'XCAD4 (Harms & Wocadlo, 1996)'
_computing_molecular_graphics 'PLATON (Spek, 2009)'
_computing_publication_material SHELXL-97
_computing_structure_refinement 'SHELXL-97 (Sheldrick, 2008)'
_computing_structure_solution 'SHELXS-97 (Sheldrick, 2008)'
_diffrn_ambient_temperature 296(2)
_diffrn_measured_fraction_theta_full 1.000
_diffrn_measured_fraction_theta_max 1.000
_diffrn_measurement_device_type MACH3-Nonius
_diffrn_measurement_method \w-2\q
_diffrn_radiation_monochromator graphite
_diffrn_radiation_source 'fine-focus sealed tube'
_diffrn_radiation_type MoK\a
_diffrn_radiation_wavelength 0.71073
_diffrn_reflns_av_R_equivalents 0.0356
_diffrn_reflns_av_sigmaI/netI 0.0274
_diffrn_reflns_limit_h_max 9
_diffrn_reflns_limit_h_min -9
_diffrn_reflns_limit_k_max 12
_diffrn_reflns_limit_k_min -12
_diffrn_reflns_limit_l_max 14
_diffrn_reflns_limit_l_min -14
_diffrn_reflns_number 15163
_diffrn_reflns_theta_full 25.00
_diffrn_reflns_theta_max 25.00
_diffrn_reflns_theta_min 1.70
_diffrn_standards_decay_% 0
_diffrn_standards_interval_time 60
_diffrn_standards_number 3
_exptl_absorpt_coefficient_mu 0.098
_exptl_absorpt_correction_T_max 0.983
_exptl_absorpt_correction_T_min 0.977
_exptl_absorpt_correction_type psi-scan
_exptl_absorpt_process_details '(North et al., 1968)'
_exptl_crystal_colour colourless
_exptl_crystal_density_diffrn 1.340
_exptl_crystal_density_method 'not measured'
_exptl_crystal_description block
_exptl_crystal_F_000 430
_exptl_crystal_size_max 0.24
_exptl_crystal_size_mid 0.22
_exptl_crystal_size_min 0.17
_refine_diff_density_max 0.479
_refine_diff_density_min -0.243
_refine_diff_density_rms 0.038
_refine_ls_extinction_coef 0.036(4)
_refine_ls_extinction_expression Fc^*^=kFc[1+0.001xFc^2^\l^3^/sin(2\q)]^-1/4^
_refine_ls_extinction_method SHELXL
_refine_ls_goodness_of_fit_ref 1.014
_refine_ls_hydrogen_treatment mixed
_refine_ls_matrix_type full
_refine_ls_number_parameters 281
_refine_ls_number_reflns 3589
_refine_ls_number_restraints 3
_refine_ls_restrained_S_all 1.014
_refine_ls_R_factor_all 0.0510
_refine_ls_R_factor_gt 0.0447
_refine_ls_shift/su_max 0.001
_refine_ls_shift/su_mean 0.000
_refine_ls_structure_factor_coef Fsqd
_refine_ls_weighting_details 'calc w=1/[\s^2^(Fo^2^)+(0.0772P)^2^+0.3227P] where P=(Fo^2^+2Fc^2^)/3'
_refine_ls_weighting_scheme calc
_refine_ls_wR_factor_gt 0.1293
_refine_ls_wR_factor_ref 0.1366
_reflns_number_gt 3094
_reflns_number_total 3589
_reflns_threshold_expression >2sigma(I)
_cod_data_source_file c3gc37128j.txt
_cod_data_source_block sivko
_cod_database_code 7211311

loop_
_symmetry_equiv_pos_as_xyz
'x, y, z'
'-x, -y, -z'

loop_
_atom_site_label
_atom_site_type_symbol
_atom_site_fract_x
_atom_site_fract_y
_atom_site_fract_z
_atom_site_U_iso_or_equiv
_atom_site_adp_type
_atom_site_occupancy
_atom_site_symmetry_multiplicity
_atom_site_calc_flag
_atom_site_refinement_flags
O1 O 0.18444(18) 0.69703(14) 0.87691(12) 0.0615(4) Uani 1 1 d .
O2 O 0.06393(17) 0.55487(14) 0.73038(12) 0.0606(4) Uani 1 1 d .
O3 O 0.60188(16) 0.33619(13) 0.75260(12) 0.0578(4) Uani 1 1 d .
O4 O 0.67494(17) 0.48648(15) 0.89378(11) 0.0643(4) Uani 1 1 d .
O5 O 0.13492(14) 0.37938(11) 0.53584(9) 0.0422(3) Uani 1 1 d .
N1 N 0.02627(17) 0.20083(13) 0.62547(11) 0.0382(3) Uani 1 1 d .
C111 C 0.3884(2) 0.52247(16) 0.65031(13) 0.0391(4) Uani 1 1 d .
N3 N 0.2532(2) 0.54133(16) 0.45543(12) 0.0517(4) Uani 1 1 d D
H@2 H 0.175(2) 0.508(2) 0.3963(13) 0.078 Uiso 1 1 d D
H@5 H 0.325(3) 0.6091(16) 0.451(2) 0.078 Uiso 1 1 d D
N4 N 0.6301(2) 0.71849(19) 0.66022(16) 0.0707(5) Uani 1 1 d .
C1 C 0.0216(3) 0.7431(2) 0.8556(2) 0.0798(7) Uani 1 1 d .
H1A H -0.0050 0.7750 0.7827 0.120 Uiso 1 1 calc R
H1B H 0.0326 0.8110 0.9111 0.120 Uiso 1 1 calc R
H1C H -0.0704 0.6737 0.8588 0.120 Uiso 1 1 calc R
C2 C 0.1858(2) 0.59964(16) 0.80851(14) 0.0411(4) Uani 1 1 d .
C3 C 0.3574(2) 0.55622(16) 0.84467(13) 0.0407(4) Uani 1 1 d .
H3A H 0.3648 0.5161 0.9144 0.049 Uiso 1 1 calc R
H3B H 0.4503 0.6315 0.8595 0.049 Uiso 1 1 calc R
C4 C 0.3889(2) 0.46113(16) 0.75998(13) 0.0370(4) Uani 1 1 d .
C5 C 0.2523(2) 0.34071(15) 0.73117(13) 0.0367(4) Uani 1 1 d .
C6 C 0.1404(2) 0.31139(15) 0.62751(13) 0.0358(4) Uani 1 1 d .
C7 C -0.1106(2) 0.12837(15) 0.53604(14) 0.0386(4) Uani 1 1 d .
C8 C -0.1592(3) 0.17455(19) 0.43232(17) 0.0601(6) Uani 1 1 d .
H8 H -0.1047 0.2554 0.4198 0.072 Uiso 1 1 calc R
C9 C -0.2889(3) 0.1007(2) 0.34688(18) 0.0655(6) Uani 1 1 d .
H9 H -0.3204 0.1315 0.2765 0.079 Uiso 1 1 calc R
C10 C -0.3712(3) -0.0173(2) 0.36508(18) 0.0600(5) Uani 1 1 d .
H10 H -0.4590 -0.0667 0.3075 0.072 Uiso 1 1 calc R
C11 C 0.5712(2) 0.43047(17) 0.81163(13) 0.0406(4) Uani 1 1 d .
C12 C 0.7671(3) 0.2968(2) 0.7957(2) 0.0675(6) Uani 1 1 d .
H12A H 0.8602 0.3674 0.7971 0.101 Uiso 1 1 calc R
H12B H 0.7732 0.2259 0.7484 0.101 Uiso 1 1 calc R
H12C H 0.7777 0.2711 0.8701 0.101 Uiso 1 1 calc R
C13 C 0.2662(2) 0.48450(16) 0.55091(13) 0.0386(4) Uani 1 1 d .
C14 C -0.3237(3) -0.0622(2) 0.46833(19) 0.0645(6) Uani 1 1 d .
H14 H -0.3795 -0.1429 0.4805 0.077 Uiso 1 1 calc R
C15 C -0.1941(3) 0.00983(19) 0.55525(17) 0.0539(5) Uani 1 1 d .
H15 H -0.1638 -0.0213 0.6256 0.065 Uiso 1 1 calc R
N10 N 0.06483(18) 0.15525(14) 0.72997(12) 0.0432(4) Uani 1 1 d .
C17 C 0.2001(2) 0.23942(16) 0.79316(14) 0.0410(4) Uani 1 1 d .
C18 C 0.2799(3) 0.21955(19) 0.91340(16) 0.0564(5) Uani 1 1 d .
H18A H 0.4055 0.2367 0.9277 0.068 Uiso 1 1 calc R
H18B H 0.2518 0.2828 0.9597 0.068 Uiso 1 1 calc R
C19 C 0.2264(4) 0.0914(2) 0.9494(2) 0.0841(8) Uani 1 1 d .
H19 H 0.1420 0.0272 0.9028 0.101 Uiso 1 1 calc R
C20 C 0.3203(4) 0.0730(3) 1.0688(2) 0.0919(9) Uani 1 1 d .
H20A H 0.4423 0.0802 1.0763 0.138 Uiso 1 1 calc R
H20B H 0.2740 -0.0105 1.0876 0.138 Uiso 1 1 calc R
H20C H 0.3042 0.1378 1.1182 0.138 Uiso 1 1 calc R
C21 C 0.5208(2) 0.63166(18) 0.65441(14) 0.0464(4) Uani 1 1 d .

loop_
_atom_site_aniso_label
_atom_site_aniso_U_11
_atom_site_aniso_U_22
_atom_site_aniso_U_33
_atom_site_aniso_U_23
_atom_site_aniso_U_13
_atom_site_aniso_U_12
O1 0.0528(8) 0.0589(8) 0.0655(9) -0.0173(7) 0.0048(6) 0.0141(6)
O2 0.0446(7) 0.0673(9) 0.0568(8) -0.0152(7) -0.0069(6) 0.0130(6)
O3 0.0437(7) 0.0618(9) 0.0644(9) -0.0073(7) 0.0070(6) 0.0154(6)
O4 0.0448(8) 0.0871(11) 0.0489(8) -0.0105(7) -0.0065(6) 0.0147(7)
O5 0.0413(6) 0.0466(7) 0.0303(6) 0.0035(5) 0.0036(5) -0.0031(5)
N1 0.0368(7) 0.0383(7) 0.0340(7) 0.0018(6) 0.0040(6) 0.0023(6)
C111 0.0372(8) 0.0422(9) 0.0343(8) 0.0037(7) 0.0074(7) 0.0022(7)
N3 0.0502(9) 0.0600(10) 0.0335(8) 0.0086(7) 0.0043(7) -0.0078(7)
N4 0.0581(11) 0.0657(12) 0.0702(12) 0.0158(9) 0.0041(9) -0.0145(9)
C1 0.0647(14) 0.0716(15) 0.1018(19) -0.0185(14) 0.0161(13) 0.0255(12)
C2 0.0414(9) 0.0410(9) 0.0369(9) 0.0014(7) 0.0078(7) 0.0026(7)
C3 0.0390(9) 0.0445(9) 0.0316(8) -0.0020(7) 0.0023(6) 0.0026(7)
C4 0.0351(8) 0.0414(9) 0.0298(8) 0.0022(7) 0.0046(6) 0.0026(7)
C5 0.0353(8) 0.0391(9) 0.0323(8) 0.0001(6) 0.0063(6) 0.0041(7)
C6 0.0351(8) 0.0378(8) 0.0325(8) 0.0024(6) 0.0079(6) 0.0048(6)
C7 0.0341(8) 0.0372(9) 0.0410(9) -0.0035(7) 0.0063(7) 0.0054(7)
C8 0.0651(13) 0.0452(11) 0.0488(11) 0.0039(9) -0.0063(9) -0.0093(9)
C9 0.0688(13) 0.0577(12) 0.0486(11) 0.0015(9) -0.0080(10) -0.0048(10)
C10 0.0510(11) 0.0561(12) 0.0564(12) -0.0111(9) 0.0000(9) -0.0060(9)
C11 0.0374(9) 0.0458(9) 0.0352(8) 0.0067(7) 0.0077(7) 0.0031(7)
C12 0.0482(11) 0.0682(14) 0.0896(16) 0.0142(12) 0.0178(11) 0.0218(10)
C13 0.0355(8) 0.0427(9) 0.0346(8) 0.0024(7) 0.0090(6) 0.0016(7)
C14 0.0617(13) 0.0507(12) 0.0655(13) -0.0004(10) 0.0090(10) -0.0143(9)
C15 0.0516(11) 0.0501(11) 0.0514(11) 0.0052(8) 0.0094(8) -0.0044(8)
N10 0.0452(8) 0.0411(8) 0.0389(8) 0.0060(6) 0.0078(6) 0.0030(6)
C17 0.0424(9) 0.0403(9) 0.0363(9) 0.0025(7) 0.0068(7) 0.0046(7)
C18 0.0644(12) 0.0542(11) 0.0398(10) 0.0078(8) 0.0036(9) 0.0006(9)
C19 0.108(2) 0.0626(14) 0.0545(13) 0.0185(11) -0.0075(12) -0.0087(13)
C20 0.121(2) 0.0736(16) 0.0589(14) 0.0268(13) -0.0050(14) 0.0063(15)
C21 0.0423(9) 0.0507(10) 0.0383(9) 0.0085(8) 0.0032(7) 0.0008(8)

loop_
_atom_type_symbol
_atom_type_description
_atom_type_scat_dispersion_real
_atom_type_scat_dispersion_imag
_atom_type_scat_source
C C 0.0033 0.0016 'International Tables Vol C Tables 4.2.6.8 and 6.1.1.4'
H H 0.0000 0.0000 'International Tables Vol C Tables 4.2.6.8 and 6.1.1.4'
N N 0.0061 0.0033 'International Tables Vol C Tables 4.2.6.8 and 6.1.1.4'
O O 0.0106 0.0060 'International Tables Vol C Tables 4.2.6.8 and 6.1.1.4'

loop_
_geom_angle_atom_site_label_1
_geom_angle_atom_site_label_2
_geom_angle_atom_site_label_3
_geom_angle
C2 O1 C1 115.95(16)
C11 O3 C12 116.62(16)
C6 O5 C13 114.68(12)
C6 N1 N10 108.81(12)
C6 N1 C7 131.21(14)
N10 N1 C7 119.90(13)
C13 C111 C21 117.75(15)
C13 C111 C4 124.88(14)
C21 C111 C4 117.28(14)
C13 N3 H@2 119.7(16)
C13 N3 H@5 121.4(17)
H@2 N3 H@5 119(2)
O1 C1 H1A 109.5
O1 C1 H1B 109.5
H1A C1 H1B 109.5
O1 C1 H1C 109.5
H1A C1 H1C 109.5
H1B C1 H1C 109.5
O2 C2 O1 122.83(16)
O2 C2 C3 126.86(16)
O1 C2 C3 110.31(14)
C2 C3 C4 115.26(13)
C2 C3 H3A 108.5
C4 C3 H3A 108.5
C2 C3 H3B 108.5
C4 C3 H3B 108.5
H3A C3 H3B 107.5
C5 C4 C111 106.78(12)
C5 C4 C11 111.02(13)
C111 C4 C11 108.35(13)
C5 C4 C3 112.87(13)
C111 C4 C3 110.59(13)
C11 C4 C3 107.16(12)
C6 C5 C17 104.16(14)
C6 C5 C4 122.00(14)
C17 C5 C4 133.80(14)
C5 C6 N1 109.93(14)
C5 C6 O5 127.62(14)
N1 C6 O5 122.45(14)
C8 C7 C15 119.99(16)
C8 C7 N1 121.39(15)
C15 C7 N1 118.62(16)
C7 C8 C9 119.93(18)
C7 C8 H8 120.0
C9 C8 H8 120.0
C10 C9 C8 120.4(2)
C10 C9 H9 119.8
C8 C9 H9 119.8
C14 C10 C9 119.50(18)
C14 C10 H10 120.2
C9 C10 H10 120.2
O4 C11 O3 123.42(16)
O4 C11 C4 124.51(16)
O3 C11 C4 112.05(14)
O3 C12 H12A 109.5
O3 C12 H12B 109.5
H12A C12 H12B 109.5
O3 C12 H12C 109.5
H12A C12 H12C 109.5
H12B C12 H12C 109.5
N3 C13 C111 126.80(15)
N3 C13 O5 110.02(14)
C111 C13 O5 123.17(15)
C10 C14 C15 121.24(19)
C10 C14 H14 119.4
C15 C14 H14 119.4
C14 C15 C7 118.94(19)
C14 C15 H15 120.5
C7 C15 H15 120.5
C17 N10 N1 106.07(13)
N10 C17 C5 111.02(14)
N10 C17 C18 120.94(15)
C5 C17 C18 128.03(15)
C19 C18 C17 116.24(17)
C19 C18 H18A 108.2
C17 C18 H18A 108.2
C19 C18 H18B 108.2
C17 C18 H18B 108.2
H18A C18 H18B 107.4
C18 C19 C20 114.2(2)
C18 C19 H19 122.9
C20 C19 H19 122.9
C19 C20 H20A 109.5
C19 C20 H20B 109.5
H20A C20 H20B 109.5
C19 C20 H20C 109.5
H20A C20 H20C 109.5
H20B C20 H20C 109.5
N4 C21 C111 178.2(2)

loop_
_geom_bond_atom_site_label_1
_geom_bond_atom_site_label_2
_geom_bond_distance
O1 C2 1.325(2)
O1 C1 1.454(3)
O2 C2 1.198(2)
O3 C11 1.324(2)
O3 C12 1.446(2)
O4 C11 1.195(2)
O5 C6 1.3624(19)
O5 C13 1.3670(19)
N1 C6 1.353(2)
N1 N10 1.3765(19)
N1 C7 1.429(2)
C111 C13 1.358(2)
C111 C21 1.422(2)
C111 C4 1.529(2)
N3 C13 1.336(2)
N3 H@2 0.852(10)
N3 H@5 0.852(10)
N4 C21 1.144(2)
C1 H1A 0.9600
C1 H1B 0.9600
C1 H1C 0.9600
C2 C3 1.505(2)
C3 C4 1.542(2)
C3 H3A 0.9700
C3 H3B 0.9700
C4 C5 1.498(2)
C4 C11 1.544(2)
C5 C6 1.353(2)
C5 C17 1.411(2)
C7 C8 1.376(3)
C7 C15 1.377(3)
C8 C9 1.381(3)
C8 H8 0.9300
C9 C10 1.364(3)
C9 H9 0.9300
C10 C14 1.365(3)
C10 H10 0.9300
C12 H12A 0.9600
C12 H12B 0.9600
C12 H12C 0.9600
C14 C15 1.383(3)
C14 H14 0.9300
C15 H15 0.9300
N10 C17 1.328(2)
C17 C18 1.499(2)
C18 C19 1.472(3)
C18 H18A 0.9700
C18 H18B 0.9700
C19 C20 1.511(3)
C19 H19 0.9300
C20 H20A 0.9600
C20 H20B 0.9600
C20 H20C 0.9600
